data_7038107
loop_
_publ_author_name
'Reilly, Sean W.'
'Webster, Charles Edwin'
'Hollis, T. Keith'
'Valle, Henry U.'

_publ_section_title
;
 Transmetallation from CCC-NHC pincer Zr complexes in the synthesis of
 air-stable CCC-NHC pincer Co(iii) complexes and initial hydroboration
 trials.
;
_journal_issue 7
_journal_name_full 'Dalton transactions (Cambridge, England : 2003)'
_journal_page_first 2823
_journal_page_last 2828
_journal_paper_doi 10.1039/c5dt04752h
_journal_volume 45
_journal_year 2016
_chemical_formula_moiety 'C22 H32 Cl2 Co N5'
_chemical_formula_sum 'C22 H32 Cl2 Co N5'
_chemical_formula_weight 496.35
_chemical_name_systematic
;
 ?
;
_space_group_crystal_system monoclinic
_space_group_IT_number 14
_space_group_name_Hall '-P 2yn'
_space_group_name_H-M_alt 'P 1 21/n 1'
_symmetry_space_group_name_Hall '-P 2yn'
_symmetry_space_group_name_H-M 'P 1 21/n 1'
_atom_sites_solution_hydrogens geom
_atom_sites_solution_primary vecmap
_atom_sites_solution_secondary difmap
_audit_creation_method SHELXL-2014
_audit_update_record
;
2016-01-12 deposited with the CCDC.
2016-01-20 downloaded from the CCDC.
;
_cell_angle_alpha 90
_cell_angle_beta 94.0720(10)
_cell_angle_gamma 90
_cell_formula_units_Z 4
_cell_length_a 12.0081(2)
_cell_length_b 13.2257(2)
_cell_length_c 15.1254(2)
_cell_measurement_reflns_used 7934
_cell_measurement_temperature 100(2)
_cell_measurement_theta_max 55.766
_cell_measurement_theta_min 4.490
_cell_volume 2396.08(6)
_computing_cell_refinement 'Bruker SAINT v8.32B'
_computing_data_collection 'Bruker APEX-II v2013-10.0'
_computing_data_reduction 'Bruker SAINT v8.32B'
_computing_molecular_graphics 'Bruker XP'
_computing_publication_material 'CIFTAB (Sheldrick, 2008)'
_computing_structure_refinement 'SHELXL-2014 (Sheldrick, 2014)'
_computing_structure_solution 'SHELXS-2012 (Sheldrick, 2012)'
_diffrn_ambient_temperature 100(2)
_diffrn_detector_area_resol_mean 8.33
_diffrn_measured_fraction_theta_full 0.997
_diffrn_measured_fraction_theta_max 0.980
_diffrn_measurement_device_type 'Bruker APEX-II'
_diffrn_measurement_method 'combination of \w and \f-scans '
_diffrn_radiation_type MoK\a
_diffrn_radiation_wavelength 0.71073
_diffrn_reflns_av_R_equivalents 0.0316
_diffrn_reflns_av_unetI/netI 0.0363
_diffrn_reflns_laue_measured_fraction_full 0.997
_diffrn_reflns_laue_measured_fraction_max 0.980
_diffrn_reflns_limit_h_max 15
_diffrn_reflns_limit_h_min -14
_diffrn_reflns_limit_k_max 17
_diffrn_reflns_limit_k_min -17
_diffrn_reflns_limit_l_max 17
_diffrn_reflns_limit_l_min -19
_diffrn_reflns_number 17925
_diffrn_reflns_point_group_measured_fraction_full 0.997
_diffrn_reflns_point_group_measured_fraction_max 0.980
_diffrn_reflns_theta_full 26.000
_diffrn_reflns_theta_max 27.884
_diffrn_reflns_theta_min 2.048
_diffrn_source 'fine-focus sealed tube'
_exptl_absorpt_coefficient_mu 0.958
_exptl_absorpt_process_details 'SADABS, (Sheldick, 2013)'
_exptl_crystal_colour Colorless
_exptl_crystal_density_diffrn 1.376
_exptl_crystal_description Plates
_exptl_crystal_F_000 1040
_exptl_crystal_size_max 0.35
_exptl_crystal_size_mid 0.065
_exptl_crystal_size_min 0.042
_refine_diff_density_max 1.006
_refine_diff_density_min -1.863
_refine_diff_density_rms 0.147
_refine_ls_extinction_method none
_refine_ls_goodness_of_fit_ref 1.076
_refine_ls_hydrogen_treatment constr
_refine_ls_matrix_type full
_refine_ls_number_parameters 275
_refine_ls_number_reflns 5607
_refine_ls_number_restraints 0
_refine_ls_restrained_S_all 1.076
_refine_ls_R_factor_all 0.0811
_refine_ls_R_factor_gt 0.0670
_refine_ls_shift/su_max 0.000
_refine_ls_shift/su_mean 0.000
_refine_ls_structure_factor_coef Fsqd
_refine_ls_weighting_details 'w=1/[\s^2^(Fo^2^)+(0.1142P)^2^+10.0533P] where P=(Fo^2^+2Fc^2^)/3'
_refine_ls_weighting_scheme calc
_refine_ls_wR_factor_gt 0.2089
_refine_ls_wR_factor_ref 0.2205
_reflns_Friedel_coverage 0.000
_reflns_number_gt 4540
_reflns_number_total 5607
_reflns_threshold_expression 'I > 2\s(I)'
_cod_data_source_file c5dt04752h2.cif
_cod_data_source_block MSU0047
_cod_depositor_comments 'Adding full bibliography for 7038107--7038108.cif.'
_cod_database_code 7038107
_shelx_space_group_comment
;
The symmetry employed for this shelxl refinement is uniquely defined
by the following loop, which should always be used as a source of
symmetry information in preference to the above space-group names.
They are only intended as comments.
;
_shelx_estimated_absorpt_t_min 0.961
_shelx_estimated_absorpt_t_max 0.730
_diffrn_source_monochromator graphite
_shelxl_version_number 2014-3

loop_
_space_group_symop_operation_xyz
'x, y, z'
'-x+1/2, y+1/2, -z+1/2'
'-x, -y, -z'
'x-1/2, -y-1/2, z-1/2'

loop_
_atom_site_label
_atom_site_type_symbol
_atom_site_fract_x
_atom_site_fract_y
_atom_site_fract_z
_atom_site_U_iso_or_equiv
_atom_site_adp_type
_atom_site_occupancy
_atom_site_site_symmetry_order
_atom_site_calc_flag
_atom_site_refinement_flags_posn
_atom_site_refinement_flags_adp
Co1 Co 0.26871(5) 0.35802(5) 0.60172(4) 0.0263(2) Uani 1 1 d . .
Cl1 Cl 0.12381(7) 0.36043(6) 0.70418(6) 0.0162(2) Uani 1 1 d . .
Cl2 Cl 0.14811(9) 0.27212(8) 0.49708(7) 0.0243(3) Uani 1 1 d . .
N1 N 0.3052(3) 0.5838(2) 0.6397(2) 0.0127(6) Uani 1 1 d . .
N2 N 0.1863(3) 0.5865(2) 0.5272(2) 0.0146(6) Uani 1 1 d . .
N3 N 0.4311(2) 0.2723(2) 0.7469(2) 0.0126(6) Uani 1 1 d . .
N4 N 0.3622(2) 0.1396(2) 0.6835(2) 0.0121(6) Uani 1 1 d . .
N5 N 0.3958(4) 0.3440(4) 0.5107(3) 0.0368(10) Uani 1 1 d . .
H5A H 0.3805 0.2736 0.4939 0.044 Uiso 1 1 calc R U
C1 C 0.3755(3) 0.4323(3) 0.6974(2) 0.0126(7) Uani 1 1 d . .
C2 C 0.4410(3) 0.3784(3) 0.7603(2) 0.0126(7) Uani 1 1 d . .
C3 C 0.5055(3) 0.4240(3) 0.8292(3) 0.0169(7) Uani 1 1 d . .
H3 H 0.5475 0.3857 0.8710 0.020 Uiso 1 1 calc R U
C4 C 0.5048(3) 0.5298(3) 0.8333(3) 0.0179(8) Uani 1 1 d . .
H4 H 0.5477 0.5621 0.8784 0.021 Uiso 1 1 calc R U
C5 C 0.4414(3) 0.5880(3) 0.7715(3) 0.0153(7) Uani 1 1 d . .
H5 H 0.4417 0.6583 0.7742 0.018 Uiso 1 1 calc R U
C6 C 0.3778(3) 0.5363(3) 0.7056(2) 0.0125(7) Uani 1 1 d . .
C7 C 0.2498(3) 0.5217(3) 0.5784(2) 0.0135(7) Uani 1 1 d . .
C8 C 0.2753(3) 0.6845(3) 0.6278(3) 0.0159(7) Uani 1 1 d . .
H8 H 0.3014 0.7394 0.6615 0.019 Uiso 1 1 calc R U
C9 C 0.2002(3) 0.6858(3) 0.5568(3) 0.0174(8) Uani 1 1 d . .
H9 H 0.1644 0.7427 0.5322 0.021 Uiso 1 1 calc R U
C10 C 0.3564(3) 0.2414(3) 0.6805(2) 0.0126(7) Uani 1 1 d . .
C11 C 0.4828(3) 0.1912(3) 0.7900(2) 0.0152(7) Uani 1 1 d . .
H11 H 0.5368 0.1937 0.8371 0.018 Uiso 1 1 calc R U
C12 C 0.4395(3) 0.1077(3) 0.7501(2) 0.0144(7) Uani 1 1 d . .
H12 H 0.4579 0.0412 0.7645 0.017 Uiso 1 1 calc R U
C13 C 0.2946(3) 0.0711(3) 0.6251(3) 0.0152(7) Uani 1 1 d . .
H13A H 0.2253 0.1046 0.6057 0.018 Uiso 1 1 calc R U
H13B H 0.2761 0.0115 0.6585 0.018 Uiso 1 1 calc R U
C14 C 0.3534(3) 0.0385(3) 0.5443(3) 0.0209(8) Uani 1 1 d . .
H14A H 0.4160 -0.0049 0.5626 0.025 Uiso 1 1 calc R U
H14B H 0.3822 0.0975 0.5155 0.025 Uiso 1 1 calc R U
C15 C 0.2737(4) -0.0180(4) 0.4793(3) 0.0255(9) Uani 1 1 d . .
H15A H 0.2097 0.0248 0.4638 0.031 Uiso 1 1 calc R U
H15B H 0.2469 -0.0778 0.5083 0.031 Uiso 1 1 calc R U
C16 C 0.3252(4) -0.0500(4) 0.3948(3) 0.0349(11) Uani 1 1 d . .
H16A H 0.2681 -0.0767 0.3536 0.052 Uiso 1 1 calc R U
H16B H 0.3806 -0.1011 0.4084 0.052 Uiso 1 1 calc R U
H16C H 0.3594 0.0074 0.3689 0.052 Uiso 1 1 calc R U
C17 C 0.1152(3) 0.5583(3) 0.4480(3) 0.0180(8) Uani 1 1 d . .
H17A H 0.0448 0.5942 0.4486 0.022 Uiso 1 1 calc R U
H17B H 0.0993 0.4865 0.4503 0.022 Uiso 1 1 calc R U
C18 C 0.1677(3) 0.5817(3) 0.3619(3) 0.0227(8) Uani 1 1 d . .
H18A H 0.1210 0.5528 0.3134 0.027 Uiso 1 1 calc R U
H18B H 0.2396 0.5482 0.3631 0.027 Uiso 1 1 calc R U
C19 C 0.1845(4) 0.6940(4) 0.3428(3) 0.0289(10) Uani 1 1 d . .
H19A H 0.1149 0.7298 0.3487 0.035 Uiso 1 1 calc R U
H19B H 0.2399 0.7215 0.3859 0.035 Uiso 1 1 calc R U
C20 C 0.2222(6) 0.7106(5) 0.2503(4) 0.0547(18) Uani 1 1 d . .
H20A H 0.1658 0.6864 0.2074 0.082 Uiso 1 1 calc R U
H20B H 0.2905 0.6744 0.2440 0.082 Uiso 1 1 calc R U
H20C H 0.2342 0.7814 0.2411 0.082 Uiso 1 1 calc R U
C21 C 0.5141(4) 0.3295(5) 0.5432(4) 0.0429(14) Uani 1 1 d . .
H21A H 0.5439 0.3922 0.5665 0.064 Uiso 1 1 calc R U
H21B H 0.5563 0.3078 0.4951 0.064 Uiso 1 1 calc R U
H21C H 0.5186 0.2792 0.5890 0.064 Uiso 1 1 calc R U
C22 C 0.3829(6) 0.3847(7) 0.4259(4) 0.067(2) Uani 1 1 d . .
H22A H 0.3049 0.3888 0.4074 0.100 Uiso 1 1 calc R U
H22B H 0.4199 0.3423 0.3856 0.100 Uiso 1 1 calc R U
H22C H 0.4150 0.4512 0.4261 0.100 Uiso 1 1 calc R U

loop_
_atom_site_aniso_label
_atom_site_aniso_U_11
_atom_site_aniso_U_22
_atom_site_aniso_U_33
_atom_site_aniso_U_23
_atom_site_aniso_U_13
_atom_site_aniso_U_12
Co1 0.0307(4) 0.0184(3) 0.0281(4) 0.0003(2) -0.0083(3) 0.0008(2)
Cl1 0.0187(4) 0.0091(4) 0.0204(5) 0.0018(3) -0.0012(3) 0.0021(3)
Cl2 0.0310(5) 0.0180(5) 0.0217(5) -0.0030(4) -0.0128(4) -0.0015(4)
N1 0.0165(14) 0.0076(14) 0.0137(14) 0.0013(11) -0.0009(11) 0.0002(11)
N2 0.0159(14) 0.0111(15) 0.0165(15) 0.0043(12) -0.0022(11) -0.0001(12)
N3 0.0145(14) 0.0082(14) 0.0144(15) 0.0000(11) -0.0036(11) 0.0007(11)
N4 0.0126(14) 0.0097(15) 0.0133(14) -0.0021(11) -0.0032(11) 0.0000(11)
N5 0.030(2) 0.056(3) 0.024(2) 0.0080(19) 0.0000(16) 0.0083(19)
C1 0.0129(15) 0.0107(17) 0.0140(17) 0.0009(13) -0.0008(12) -0.0002(13)
C2 0.0139(16) 0.0082(16) 0.0153(17) 0.0000(13) -0.0025(13) 0.0000(12)
C3 0.0178(17) 0.0129(18) 0.0191(18) -0.0002(14) -0.0045(14) -0.0001(14)
C4 0.0175(17) 0.0146(19) 0.0205(19) -0.0031(15) -0.0054(14) -0.0011(14)
C5 0.0172(16) 0.0087(16) 0.0195(18) -0.0008(14) -0.0013(14) -0.0025(13)
C6 0.0125(15) 0.0104(17) 0.0143(17) 0.0021(13) -0.0007(12) 0.0000(12)
C7 0.0145(16) 0.0116(17) 0.0140(17) 0.0014(13) -0.0015(13) -0.0021(13)
C8 0.0197(17) 0.0068(17) 0.0211(19) 0.0016(14) 0.0015(14) 0.0008(13)
C9 0.0208(18) 0.0093(17) 0.0218(19) 0.0038(14) -0.0002(14) 0.0019(14)
C10 0.0143(16) 0.0105(17) 0.0126(17) -0.0025(13) -0.0014(13) 0.0018(13)
C11 0.0156(16) 0.0134(18) 0.0157(18) 0.0027(14) -0.0039(13) 0.0036(13)
C12 0.0160(16) 0.0096(17) 0.0171(18) 0.0030(14) -0.0031(13) 0.0031(13)
C13 0.0141(16) 0.0105(17) 0.0205(18) -0.0040(14) -0.0027(13) -0.0023(13)
C14 0.0173(18) 0.023(2) 0.022(2) -0.0069(16) -0.0015(15) -0.0034(15)
C15 0.023(2) 0.025(2) 0.027(2) -0.0105(18) -0.0023(16) -0.0025(17)
C16 0.036(2) 0.039(3) 0.030(2) -0.014(2) -0.0013(19) -0.005(2)
C17 0.0171(17) 0.0165(19) 0.0193(18) 0.0056(15) -0.0054(14) -0.0033(14)
C18 0.0230(19) 0.024(2) 0.020(2) 0.0003(16) -0.0022(15) -0.0014(16)
C19 0.032(2) 0.027(2) 0.027(2) 0.0049(19) -0.0025(18) -0.0082(18)
C20 0.087(5) 0.044(4) 0.035(3) 0.001(3) 0.012(3) -0.028(3)
C21 0.024(2) 0.068(4) 0.037(3) 0.006(3) 0.005(2) 0.008(2)
C22 0.042(3) 0.124(7) 0.035(3) 0.025(4) 0.009(3) 0.014(4)

loop_
_atom_type_symbol
_atom_type_description
_atom_type_scat_dispersion_real
_atom_type_scat_dispersion_imag
_atom_type_scat_source
C C 0.0033 0.0016 'International Tables Vol C Tables 4.2.6.8 and 6.1.1.4'
H H 0.0000 0.0000 'International Tables Vol C Tables 4.2.6.8 and 6.1.1.4'
Cl Cl 0.1484 0.1585 'International Tables Vol C Tables 4.2.6.8 and 6.1.1.4'
Co Co 0.3494 0.9721 'International Tables Vol C Tables 4.2.6.8 and 6.1.1.4'
N N 0.0061 0.0033 'International Tables Vol C Tables 4.2.6.8 and 6.1.1.4'

loop_
_geom_angle_atom_site_label_1
_geom_angle_atom_site_label_2
_geom_angle_atom_site_label_3
_geom_angle
C1 Co1 N5 93.18(16)
C1 Co1 C10 72.95(14)
N5 Co1 C10 87.22(15)
C1 Co1 C7 72.70(14)
N5 Co1 C7 92.99(17)
C10 Co1 C7 145.61(14)
C1 Co1 Cl2 178.66(11)
N5 Co1 Cl2 87.63(13)
C10 Co1 Cl2 106.04(10)
C7 Co1 Cl2 108.33(10)
C1 Co1 Cl1 89.07(10)
N5 Co1 Cl1 175.78(15)
C10 Co1 Cl1 90.02(10)
C7 Co1 Cl1 91.09(10)
Cl2 Co1 Cl1 90.06(4)
C7 N1 C8 112.1(3)
C7 N1 C6 116.9(3)
C8 N1 C6 130.9(3)
C7 N2 C9 111.3(3)
C7 N2 C17 125.3(3)
C9 N2 C17 123.4(3)
C10 N3 C11 111.5(3)
C10 N3 C2 116.4(3)
C11 N3 C2 132.0(3)
C10 N4 C12 111.0(3)
C10 N4 C13 124.8(3)
C12 N4 C13 124.2(3)
C22 N5 C21 113.4(5)
C22 N5 Co1 121.6(4)
C21 N5 Co1 120.7(3)
C22 N5 H5A 96.9
C21 N5 H5A 96.9
Co1 N5 H5A 96.9
C6 C1 C2 116.3(3)
C6 C1 Co1 122.2(3)
C2 C1 Co1 121.3(3)
C1 C2 C3 123.4(3)
C1 C2 N3 111.8(3)
C3 C2 N3 124.8(3)
C2 C3 C4 117.4(4)
C2 C3 H3 121.3
C4 C3 H3 121.3
C5 C4 C3 121.8(4)
C5 C4 H4 119.1
C3 C4 H4 119.1
C6 C5 C4 117.0(3)
C6 C5 H5 121.5
C4 C5 H5 121.5
C1 C6 C5 124.1(3)
C1 C6 N1 111.7(3)
C5 C6 N1 124.2(3)
N2 C7 N1 103.6(3)
N2 C7 Co1 139.6(3)
N1 C7 Co1 116.1(2)
C9 C8 N1 105.6(3)
C9 C8 H8 127.2
N1 C8 H8 127.2
C8 C9 N2 107.5(3)
C8 C9 H9 126.3
N2 C9 H9 126.3
N4 C10 N3 104.2(3)
N4 C10 Co1 138.4(3)
N3 C10 Co1 117.4(3)
C12 C11 N3 106.2(3)
C12 C11 H11 126.9
N3 C11 H11 126.9
C11 C12 N4 107.1(3)
C11 C12 H12 126.4
N4 C12 H12 126.4
N4 C13 C14 113.0(3)
N4 C13 H13A 109.0
C14 C13 H13A 109.0
N4 C13 H13B 109.0
C14 C13 H13B 109.0
H13A C13 H13B 107.8
C13 C14 C15 110.7(3)
C13 C14 H14A 109.5
C15 C14 H14A 109.5
C13 C14 H14B 109.5
C15 C14 H14B 109.5
H14A C14 H14B 108.1
C14 C15 C16 113.9(4)
C14 C15 H15A 108.8
C16 C15 H15A 108.8
C14 C15 H15B 108.8
C16 C15 H15B 108.8
H15A C15 H15B 107.7
C15 C16 H16A 109.5
C15 C16 H16B 109.5
H16A C16 H16B 109.5
C15 C16 H16C 109.5
H16A C16 H16C 109.5
H16B C16 H16C 109.5
N2 C17 C18 113.3(3)
N2 C17 H17A 108.9
C18 C17 H17A 108.9
N2 C17 H17B 108.9
C18 C17 H17B 108.9
H17A C17 H17B 107.7
C17 C18 C19 115.4(4)
C17 C18 H18A 108.4
C19 C18 H18A 108.4
C17 C18 H18B 108.4
C19 C18 H18B 108.4
H18A C18 H18B 107.5
C20 C19 C18 111.6(4)
C20 C19 H19A 109.3
C18 C19 H19A 109.3
C20 C19 H19B 109.3
C18 C19 H19B 109.3
H19A C19 H19B 108.0
C19 C20 H20A 109.5
C19 C20 H20B 109.5
H20A C20 H20B 109.5
C19 C20 H20C 109.5
H20A C20 H20C 109.5
H20B C20 H20C 109.5
N5 C21 H21A 109.5
N5 C21 H21B 109.5
H21A C21 H21B 109.5
N5 C21 H21C 109.5
H21A C21 H21C 109.5
H21B C21 H21C 109.5
N5 C22 H22A 109.5
N5 C22 H22B 109.5
H22A C22 H22B 109.5
N5 C22 H22C 109.5
H22A C22 H22C 109.5
H22B C22 H22C 109.5

loop_
_geom_bond_atom_site_label_1
_geom_bond_atom_site_label_2
_geom_bond_distance
Co1 C1 2.107(4)
Co1 N5 2.134(4)
Co1 C10 2.174(4)
Co1 C7 2.203(4)
Co1 Cl2 2.3596(11)
Co1 Cl1 2.4111(11)
N1 C7 1.374(5)
N1 C8 1.388(5)
N1 C6 1.423(5)
N2 C7 1.354(5)
N2 C9 1.394(5)
N2 C17 1.469(5)
N3 C10 1.361(5)
N3 C11 1.380(5)
N3 C2 1.423(5)
N4 C10 1.349(5)
N4 C12 1.386(5)
N4 C13 1.469(5)
N5 C22 1.390(7)
N5 C21 1.482(6)
N5 H5A 0.9800
C1 C6 1.381(5)
C1 C2 1.388(5)
C2 C3 1.391(5)
C3 C4 1.401(5)
C3 H3 0.9300
C4 C5 1.394(5)
C4 H4 0.9300
C5 C6 1.392(5)
C5 H5 0.9300
C8 C9 1.352(5)
C8 H8 0.9300
C9 H9 0.9300
C11 C12 1.345(5)
C11 H11 0.9300
C12 H12 0.9300
C13 C14 1.518(5)
C13 H13A 0.9700
C13 H13B 0.9700
C14 C15 1.519(5)
C14 H14A 0.9700
C14 H14B 0.9700
C15 C16 1.519(6)
C15 H15A 0.9700
C15 H15B 0.9700
C16 H16A 0.9600
C16 H16B 0.9600
C16 H16C 0.9600
C17 C18 1.518(6)
C17 H17A 0.9700
C17 H17B 0.9700
C18 C19 1.530(6)
C18 H18A 0.9700
C18 H18B 0.9700
C19 C20 1.516(7)
C19 H19A 0.9700
C19 H19B 0.9700
C20 H20A 0.9600
C20 H20B 0.9600
C20 H20C 0.9600
C21 H21A 0.9600
C21 H21B 0.9600
C21 H21C 0.9600
C22 H22A 0.9600
C22 H22B 0.9600
C22 H22C 0.9600

loop_
_geom_torsion_atom_site_label_1
_geom_torsion_atom_site_label_2
_geom_torsion_atom_site_label_3
_geom_torsion_atom_site_label_4
_geom_torsion
C6 C1 C2 C3 0.7(5)
Co1 C1 C2 C3 -174.4(3)
C6 C1 C2 N3 178.9(3)
Co1 C1 C2 N3 3.8(4)
C10 N3 C2 C1 -3.9(5)
C11 N3 C2 C1 177.1(4)
C10 N3 C2 C3 174.3(3)
C11 N3 C2 C3 -4.7(6)
C1 C2 C3 C4 -1.3(6)
N3 C2 C3 C4 -179.2(4)
C2 C3 C4 C5 0.6(6)
C3 C4 C5 C6 0.5(6)
C2 C1 C6 C5 0.5(5)
Co1 C1 C6 C5 175.6(3)
C2 C1 C6 N1 -178.2(3)
Co1 C1 C6 N1 -3.1(4)
C4 C5 C6 C1 -1.1(6)
C4 C5 C6 N1 177.4(3)
C7 N1 C6 C1 -2.5(4)
C8 N1 C6 C1 174.2(3)
C7 N1 C6 C5 178.8(3)
C8 N1 C6 C5 -4.5(6)
C9 N2 C7 N1 -1.0(4)
C17 N2 C7 N1 176.3(3)
C9 N2 C7 Co1 167.5(3)
C17 N2 C7 Co1 -15.1(6)
C8 N1 C7 N2 1.0(4)
C6 N1 C7 N2 178.3(3)
C8 N1 C7 Co1 -170.7(2)
C6 N1 C7 Co1 6.6(4)
C7 N1 C8 C9 -0.6(4)
C6 N1 C8 C9 -177.4(4)
N1 C8 C9 N2 0.0(4)
C7 N2 C9 C8 0.7(4)
C17 N2 C9 C8 -176.7(3)
C12 N4 C10 N3 -0.3(4)
C13 N4 C10 N3 178.7(3)
C12 N4 C10 Co1 177.9(3)
C13 N4 C10 Co1 -3.0(6)
C11 N3 C10 N4 0.3(4)
C2 N3 C10 N4 -178.8(3)
C11 N3 C10 Co1 -178.4(2)
C2 N3 C10 Co1 2.5(4)
C10 N3 C11 C12 -0.2(4)
C2 N3 C11 C12 178.8(4)
N3 C11 C12 N4 0.0(4)
C10 N4 C12 C11 0.2(4)
C13 N4 C12 C11 -178.9(3)
C10 N4 C13 C14 94.6(4)
C12 N4 C13 C14 -86.5(4)
N4 C13 C14 C15 -170.9(3)
C13 C14 C15 C16 177.9(4)
C7 N2 C17 C18 -100.7(4)
C9 N2 C17 C18 76.3(5)
N2 C17 C18 C19 -66.0(5)
C17 C18 C19 C20 -172.2(4)
